data_2022160
loop_
_publ_author_name
'Arderne, Charmaine'
'Batchelor, Kyle Fraser'
'Uprety, Bhawna'
'Chandran, Rahul'
'Abrahamse, Heidi'

_publ_section_title
;
 Reactivity trends of cobalt(III) complexes towards various amino acids
 based on the properties of the amino acid alkyl chains
;
_journal_coeditor_code DG3007
_journal_issue 7
_journal_name_full 'Acta Crystallographica Section C'
_journal_page_first
;
;
_journal_paper_doi 10.1107/S2053229620007123
_journal_volume 76
_journal_year 2020
_chemical_absolute_configuration unk
_chemical_formula_iupac '[Co (C5 H8 N O2) (C6 H18 N4)] I2, H2 O'
_chemical_formula_moiety 'C11 H26 Co N5 O2 2+, 2(I -), H2 O1'
_chemical_formula_sum 'C11 H28 Co I2 N5 O3'
_chemical_formula_weight 591.11
_chemical_name_systematic
;(<i>L</i>-Prolinato-\k^2^<i>N</i>,<i>O</i>)[tris(2-aminoethyl)amine-\k^4^<i>N</i>,<i>N</i>',<i>N</i>'',<i>N</i>''']cobalt(III) diiodide
monohydrate
;
_space_group_crystal_system monoclinic
_space_group_IT_number 4
_space_group_name_Hall 'P 2yb'
_space_group_name_H-M_alt 'P 1 21 1'
_atom_sites_solution_hydrogens mixed
_atom_sites_solution_primary dual
_audit_creation_method
;
Olex2 1.3
(compiled 2020.02.04 svn.rd84adfe8 for OlexSys, GUI svn.r6032)
;
_cell_angle_alpha 90
_cell_angle_beta 97.5670(10)
_cell_angle_gamma 90
_cell_formula_units_Z 2
_cell_length_a 9.4554(7)
_cell_length_b 9.9010(8)
_cell_length_c 10.3668(8)
_cell_measurement_reflns_used 9912
_cell_measurement_temperature 99.96
_cell_measurement_theta_max 28.417
_cell_measurement_theta_min 2.173
_cell_volume 962.07(13)
_computing_cell_refinement
;
SAINT (Bruker, 2016)
;
_computing_data_collection
;
APEX2 (Bruker, 2016)
;
_computing_data_reduction
;
SAINT (Bruker, 2016)
;
_computing_molecular_graphics
;
OLEX2 (Dolomanov <i>et al.</i>,  2009)
;
_computing_publication_material
;
OLEX2 (Dolomanov <i>et al.</i>,  2009)
;
_computing_structure_refinement
;
SHELXL2018 (Sheldrick, 2015b)
;
_computing_structure_solution
;
SHELXT (Sheldrick, 2015a)
;
_diffrn_ambient_temperature 99.96
_diffrn_measured_fraction_theta_full 0.999
_diffrn_measured_fraction_theta_max 0.993
_diffrn_measurement_device_type 'Bruker APEXII CCD'
_diffrn_measurement_method '\f and \w scans'
_diffrn_radiation_type MoK\a
_diffrn_radiation_wavelength 0.71073
_diffrn_reflns_av_R_equivalents 0.0433
_diffrn_reflns_av_unetI/netI 0.0409
_diffrn_reflns_limit_h_max 12
_diffrn_reflns_limit_h_min -12
_diffrn_reflns_limit_k_max 13
_diffrn_reflns_limit_k_min -13
_diffrn_reflns_limit_l_max 13
_diffrn_reflns_limit_l_min -13
_diffrn_reflns_number 15921
_diffrn_reflns_theta_full 25.242
_diffrn_reflns_theta_max 28.422
_diffrn_reflns_theta_min 1.982
_diffrn_source_current 30.0
_diffrn_source_power 1.35
_diffrn_source_voltage 45.0
_diffrn_standards_number 0
_exptl_absorpt_coefficient_mu 4.118
_exptl_absorpt_correction_T_max 0.7457
_exptl_absorpt_correction_T_min 0.6735
_exptl_absorpt_correction_type multi-scan
_exptl_absorpt_process_details
;
(SADABS; Bruker, 2016)
;
_exptl_crystal_colour orange
_exptl_crystal_density_diffrn 2.041
_exptl_crystal_description block
_exptl_crystal_F_000 572
_exptl_crystal_size_max 0.255
_exptl_crystal_size_mid 0.211
_exptl_crystal_size_min 0.138
_refine_diff_density_max 0.951
_refine_diff_density_min -0.452
_refine_ls_abs_structure_details
;
Flack <i>x</i> determined using 2010 quotients [(I+)-(I-)]/[(I+)+(I-)]
(Parsons <i>et al.</i>,  2013)
;
_refine_ls_abs_structure_Flack 0.023(15)
_refine_ls_extinction_method none
_refine_ls_goodness_of_fit_ref 1.046
_refine_ls_hydrogen_treatment mixed
_refine_ls_matrix_type full
_refine_ls_number_parameters 239
_refine_ls_number_reflns 4668
_refine_ls_number_restraints 8
_refine_ls_restrained_S_all 1.045
_refine_ls_R_factor_all 0.0230
_refine_ls_R_factor_gt 0.0224
_refine_ls_shift/su_max 0.001
_refine_ls_shift/su_mean 0.000
_refine_ls_structure_factor_coef Fsqd
_refine_ls_weighting_details 'w=1/[\s^2^(Fo^2^)+(0.0195P)^2^] where P=(Fo^2^+2Fc^2^)/3'
_refine_ls_weighting_scheme calc
_refine_ls_wR_factor_gt 0.0527
_refine_ls_wR_factor_ref 0.0530
_reflns_number_gt 4559
_reflns_number_total 4668
_reflns_threshold_expression 'I > 2\s(I)'
_cod_data_source_file dg3007sup1.cif
_cod_data_source_block mo_18ca_kb36_0m
_cod_original_sg_symbol_H-M 'P 21'
_cod_database_code 2022160
_shelx_space_group_comment
;
The symmetry employed for this shelxl refinement is uniquely defined
by the following loop, which should always be used as a source of
symmetry information in preference to the above space-group names.
They are only intended as comments.
;
_shelx_estimated_absorpt_t_min 0.420
_shelx_estimated_absorpt_t_max 0.600

loop_
_space_group_symop_operation_xyz
'x, y, z'
'-x, y+1/2, -z'

loop_
_atom_site_type_symbol
_atom_site_label
_atom_site_fract_x
_atom_site_fract_y
_atom_site_fract_z
_atom_site_U_iso_or_equiv
_atom_site_adp_type
_atom_site_calc_flag
_atom_site_occupancy
_atom_site_disorder_assembly
_atom_site_disorder_group
I I1 0.25477(3) 0.69136(12) 0.04372(3) 0.01913(8) Uani d 1 . .
O O1S 0.9222(6) 0.2323(6) 0.6765(6) 0.0605(15) Uani d 1 . .
H H1SA 0.846540 0.263012 0.628793 0.091 Uiso d 1 . .
H H1SB 0.931851 0.283697 0.745184 0.091 Uiso d 1 . .
I I2 0.80028(10) 0.4136(3) 0.3900(3) 0.0260(5) Uani d 0.890(15) A 1
Co Co1 0.27721(6) 0.31438(13) 0.32730(6) 0.01016(12) Uani d 1 . .
O O1 0.4162(3) 0.1887(4) 0.4065(3) 0.0138(6) Uani d 1 . .
O O2 0.5714(3) 0.1519(4) 0.5844(3) 0.0189(7) Uani d 1 . .
N N1 0.1355(4) 0.4397(4) 0.2459(4) 0.0131(8) Uani d 1 . .
H H1A 0.185(4) 0.506(3) 0.220(4) 0.009(9) Uiso d 1 . .
H H1B 0.070(5) 0.458(7) 0.296(5) 0.034(17) Uiso d 1 . .
N N2 0.2555(3) 0.2167(4) 0.1622(3) 0.0136(8) Uani d 1 . .
N N3 0.1272(4) 0.1925(5) 0.3757(4) 0.0155(7) Uani d 1 . .
H H3A 0.156(5) 0.148(5) 0.448(3) 0.023(15) Uiso d 1 . .
H H3B 0.049(4) 0.234(6) 0.393(6) 0.031(17) Uiso d 1 . .
N N4 0.4317(3) 0.4121(4) 0.2594(4) 0.0131(7) Uani d 1 . .
H H4A 0.501(4) 0.407(6) 0.324(4) 0.027(15) Uiso d 1 . .
H H4B 0.422(6) 0.5002(16) 0.255(5) 0.019(14) Uiso d 1 . .
N N5 0.3101(3) 0.4133(4) 0.4914(3) 0.0116(7) Uani d 1 . .
H H5 0.341(5) 0.493(2) 0.473(5) 0.009(9) Uiso d 1 . .
C C1 0.0502(4) 0.3774(5) 0.1320(4) 0.0171(9) Uani d 1 . .
H H1C 0.006866 0.448173 0.071964 0.020 Uiso calc 1 . .
H H1D -0.027330 0.321926 0.160166 0.020 Uiso calc 1 . .
C C2 0.1501(4) 0.2887(5) 0.0637(4) 0.0165(9) Uani d 1 . .
H H2A 0.093332 0.221520 0.008257 0.020 Uiso calc 1 . .
H H2B 0.202078 0.345550 0.007006 0.020 Uiso calc 1 . .
C C3 0.3995(4) 0.2141(5) 0.1171(4) 0.0165(10) Uani d 1 . .
H H3C 0.390953 0.184659 0.025112 0.020 Uiso calc 1 . .
H H3D 0.462823 0.150079 0.170480 0.020 Uiso calc 1 . .
C C4 0.4607(5) 0.3555(5) 0.1307(5) 0.0166(9) Uani d 1 . .
H H4C 0.564790 0.352975 0.126964 0.020 Uiso calc 1 . .
H H4D 0.415798 0.413277 0.058789 0.020 Uiso calc 1 . .
C C5 0.0854(5) 0.0906(5) 0.2706(5) 0.0181(10) Uani d 1 . .
H H5A -0.002009 0.120368 0.214611 0.022 Uiso calc 1 . .
H H5B 0.065994 0.002182 0.309380 0.022 Uiso calc 1 . .
C C6 0.2075(5) 0.0782(5) 0.1914(5) 0.0184(9) Uani d 1 . .
H H6A 0.286956 0.027277 0.240922 0.022 Uiso calc 1 . .
H H6B 0.176132 0.029026 0.109478 0.022 Uiso calc 1 . .
C C7 0.1960(4) 0.4343(6) 0.5786(5) 0.0184(10) Uani d 1 . .
H H7A 0.139278 0.516207 0.552599 0.022 Uiso calc 1 . .
H H7B 0.131096 0.355540 0.574585 0.022 Uiso calc 1 . .
C C8 0.2759(5) 0.4502(6) 0.7129(5) 0.0249(11) Uani d 1 . .
H H8A 0.213986 0.430573 0.780572 0.030 Uiso calc 1 . .
H H8B 0.315708 0.542366 0.726565 0.030 Uiso calc 1 . .
C C9 0.3951(6) 0.3441(6) 0.7135(5) 0.0285(12) Uani d 1 . .
H H9A 0.476836 0.365620 0.780197 0.034 Uiso calc 1 . .
H H9B 0.359490 0.252586 0.730351 0.034 Uiso calc 1 . .
C C10 0.4373(4) 0.3541(5) 0.5766(4) 0.0148(9) Uani d 1 . .
H H10 0.519181 0.418257 0.578532 0.018 Uiso calc 1 . .
C C11 0.4791(4) 0.2219(5) 0.5211(4) 0.0130(9) Uani d 1 . .
I I2A 0.8063(8) 0.3711(18) 0.4190(13) 0.0144(19) Uani d 0.110(15) A 2

loop_
_atom_site_aniso_label
_atom_site_aniso_U_11
_atom_site_aniso_U_22
_atom_site_aniso_U_33
_atom_site_aniso_U_12
_atom_site_aniso_U_13
_atom_site_aniso_U_23
I1 0.01560(13) 0.02095(15) 0.02032(15) -0.00198(12) 0.00036(10) 0.00777(13)
O1S 0.061(3) 0.044(3) 0.082(4) 0.006(3) 0.029(3) 0.017(3)
I2 0.01049(19) 0.0407(11) 0.0272(7) -0.0023(3) 0.0034(2) -0.0142(8)
Co1 0.0086(2) 0.0100(3) 0.0117(3) -0.0004(2) 0.00058(19) 0.0002(2)
O1 0.0137(13) 0.0127(14) 0.0146(14) 0.0023(13) 0.0001(10) 0.0000(14)
O2 0.0193(15) 0.0171(17) 0.0196(17) 0.0034(13) -0.0004(13) -0.0002(13)
N1 0.0108(16) 0.0130(19) 0.0157(19) 0.0004(14) 0.0026(13) 0.0034(15)
N2 0.0118(15) 0.014(2) 0.0138(18) -0.0006(14) -0.0007(13) 0.0003(14)
N3 0.0140(15) 0.0156(17) 0.0166(18) -0.0022(18) 0.0003(13) 0.0020(18)
N4 0.0099(15) 0.0142(18) 0.0153(18) 0.0014(15) 0.0018(13) -0.0005(16)
N5 0.0099(14) 0.0122(17) 0.0129(17) 0.0024(15) 0.0023(12) 0.0008(16)
C1 0.0118(18) 0.021(2) 0.018(2) 0.0000(17) -0.0030(16) 0.0014(19)
C2 0.0140(19) 0.022(2) 0.012(2) 0.0014(18) -0.0021(15) 0.0008(19)
C3 0.0155(18) 0.020(3) 0.014(2) 0.0026(18) 0.0036(15) -0.0029(19)
C4 0.0144(19) 0.020(2) 0.016(2) -0.0009(17) 0.0055(16) -0.0048(18)
C5 0.018(2) 0.014(2) 0.020(3) -0.0054(18) -0.0022(18) -0.0014(19)
C6 0.019(2) 0.014(2) 0.020(2) -0.0034(18) -0.0041(17) -0.0031(19)
C7 0.0116(19) 0.025(3) 0.020(2) 0.0055(19) 0.0059(17) 0.003(2)
C8 0.026(2) 0.034(3) 0.014(2) 0.009(2) 0.0026(18) -0.005(2)
C9 0.036(3) 0.032(3) 0.017(3) 0.018(2) -0.001(2) -0.001(2)
C10 0.0116(18) 0.015(2) 0.017(2) 0.0020(17) -0.0011(16) -0.0001(18)
C11 0.0113(17) 0.012(2) 0.015(2) -0.0005(15) 0.0023(15) 0.0013(16)
I2A 0.0076(14) 0.020(4) 0.016(3) -0.0014(17) 0.0000(14) 0.005(3)

loop_
_atom_type_symbol
_atom_type_description
_atom_type_scat_dispersion_real
_atom_type_scat_dispersion_imag
_atom_type_scat_source
C C 0.0033 0.0016 'International Tables Vol C Tables 4.2.6.8 and 6.1.1.4'
H H 0.0000 0.0000 'International Tables Vol C Tables 4.2.6.8 and 6.1.1.4'
Co Co 0.3494 0.9721 'International Tables Vol C Tables 4.2.6.8 and 6.1.1.4'
I I -0.4742 1.8119 'International Tables Vol C Tables 4.2.6.8 and 6.1.1.4'
N N 0.0061 0.0033 'International Tables Vol C Tables 4.2.6.8 and 6.1.1.4'
O O 0.0106 0.0060 'International Tables Vol C Tables 4.2.6.8 and 6.1.1.4'

loop_
_geom_angle_atom_site_label_1
_geom_angle_atom_site_label_2
_geom_angle_atom_site_label_3
_geom_angle_site_symmetry_1
_geom_angle_site_symmetry_3
_geom_angle
_geom_angle_publ_flag
H1SA O1S H1SB . . 104.5 ?
O1 Co1 N1 . . 179.28(15) ?
O1 Co1 N2 . . 92.33(14) ?
O1 Co1 N3 . . 88.26(15) ?
O1 Co1 N4 . . 88.43(15) ?
O1 Co1 N5 . . 86.04(14) ?
N1 Co1 N2 . . 87.05(16) ?
N1 Co1 N3 . . 91.33(16) ?
N1 Co1 N4 . . 91.89(15) ?
N1 Co1 N5 . . 94.59(16) ?
N2 Co1 N3 . . 85.65(15) ?
N2 Co1 N4 . . 85.81(15) ?
N4 Co1 N3 . . 170.71(17) ?
N5 Co1 N2 . . 176.81(14) ?
N5 Co1 N3 . . 97.03(16) ?
N5 Co1 N4 . . 91.39(15) ?
C11 O1 Co1 . . 115.6(3) ?
Co1 N1 H1A . . 105(3) ?
Co1 N1 H1B . . 112(4) ?
H1A N1 H1B . . 118(6) ?
C1 N1 Co1 . . 110.8(3) ?
C1 N1 H1A . . 109(3) ?
C1 N1 H1B . . 102(4) ?
C2 N2 Co1 . . 110.0(3) ?
C3 N2 Co1 . . 106.7(3) ?
C3 N2 C2 . . 110.1(3) ?
C6 N2 Co1 . . 106.1(3) ?
C6 N2 C2 . . 112.4(3) ?
C6 N2 C3 . . 111.3(3) ?
Co1 N3 H3A . . 111(4) ?
Co1 N3 H3B . . 114(4) ?
H3A N3 H3B . . 104(5) ?
C5 N3 Co1 . . 110.9(3) ?
C5 N3 H3A . . 108(4) ?
C5 N3 H3B . . 108(4) ?
Co1 N4 H4A . . 102(4) ?
Co1 N4 H4B . . 116(4) ?
H4A N4 H4B . . 99(5) ?
C4 N4 Co1 . . 111.5(3) ?
C4 N4 H4A . . 117(4) ?
C4 N4 H4B . . 110(4) ?
Co1 N5 H5 . . 107(3) ?
C7 N5 Co1 . . 123.1(3) ?
C7 N5 H5 . . 107(3) ?
C7 N5 C10 . . 106.2(3) ?
C10 N5 Co1 . . 109.7(3) ?
C10 N5 H5 . . 102(3) ?
N1 C1 H1C . . 110.2 ?
N1 C1 H1D . . 110.2 ?
N1 C1 C2 . . 107.8(3) ?
H1C C1 H1D . . 108.5 ?
C2 C1 H1C . . 110.2 ?
C2 C1 H1D . . 110.2 ?
N2 C2 C1 . . 110.6(4) ?
N2 C2 H2A . . 109.5 ?
N2 C2 H2B . . 109.5 ?
C1 C2 H2A . . 109.5 ?
C1 C2 H2B . . 109.5 ?
H2A C2 H2B . . 108.1 ?
N2 C3 H3C . . 110.1 ?
N2 C3 H3D . . 110.1 ?
N2 C3 C4 . . 107.9(4) ?
H3C C3 H3D . . 108.4 ?
C4 C3 H3C . . 110.1 ?
C4 C3 H3D . . 110.1 ?
N4 C4 C3 . . 108.4(4) ?
N4 C4 H4C . . 110.0 ?
N4 C4 H4D . . 110.0 ?
C3 C4 H4C . . 110.0 ?
C3 C4 H4D . . 110.0 ?
H4C C4 H4D . . 108.4 ?
N3 C5 H5A . . 110.2 ?
N3 C5 H5B . . 110.2 ?
N3 C5 C6 . . 107.6(4) ?
H5A C5 H5B . . 108.5 ?
C6 C5 H5A . . 110.2 ?
C6 C5 H5B . . 110.2 ?
N2 C6 C5 . . 108.2(4) ?
N2 C6 H6A . . 110.1 ?
N2 C6 H6B . . 110.1 ?
C5 C6 H6A . . 110.1 ?
C5 C6 H6B . . 110.1 ?
H6A C6 H6B . . 108.4 ?
N5 C7 H7A . . 110.8 ?
N5 C7 H7B . . 110.8 ?
H7A C7 H7B . . 108.8 ?
C8 C7 N5 . . 105.0(4) ?
C8 C7 H7A . . 110.8 ?
C8 C7 H7B . . 110.8 ?
C7 C8 H8A . . 111.3 ?
C7 C8 H8B . . 111.3 ?
C7 C8 C9 . . 102.1(4) ?
H8A C8 H8B . . 109.2 ?
C9 C8 H8A . . 111.3 ?
C9 C8 H8B . . 111.3 ?
C8 C9 H9A . . 111.1 ?
C8 C9 H9B . . 111.1 ?
H9A C9 H9B . . 109.0 ?
C10 C9 C8 . . 103.5(4) ?
C10 C9 H9A . . 111.1 ?
C10 C9 H9B . . 111.1 ?
N5 C10 C9 . . 106.4(4) ?
N5 C10 H10 . . 108.6 ?
C9 C10 H10 . . 108.6 ?
C11 C10 N5 . . 110.0(3) ?
C11 C10 C9 . . 114.4(4) ?
C11 C10 H10 . . 108.6 ?
O1 C11 C10 . . 117.3(4) ?
O2 C11 O1 . . 123.4(4) ?
O2 C11 C10 . . 119.3(4) ?

loop_
_geom_bond_atom_site_label_1
_geom_bond_atom_site_label_2
_geom_bond_site_symmetry_2
_geom_bond_distance
_geom_bond_publ_flag
O1S H1SA . 0.8697 ?
O1S H1SB . 0.8699 ?
Co1 O1 . 1.915(3) ?
Co1 N1 . 1.937(4) ?
Co1 N2 . 1.953(4) ?
Co1 N3 . 1.977(4) ?
Co1 N4 . 1.959(4) ?
Co1 N5 . 1.952(4) ?
O1 C11 . 1.299(5) ?
O2 C11 . 1.234(5) ?
N1 H1A . 0.868(14) ?
N1 H1B . 0.877(14) ?
N1 C1 . 1.474(6) ?
N2 C2 . 1.509(5) ?
N2 C3 . 1.497(5) ?
N2 C6 . 1.489(6) ?
N3 H3A . 0.883(14) ?
N3 H3B . 0.882(14) ?
N3 C5 . 1.500(6) ?
N4 H4A . 0.879(14) ?
N4 H4B . 0.877(14) ?
N4 C4 . 1.505(6) ?
N5 H5 . 0.875(14) ?
N5 C7 . 1.510(6) ?
N5 C10 . 1.514(5) ?
C1 H1C . 0.9900 ?
C1 H1D . 0.9900 ?
C1 C2 . 1.529(6) ?
C2 H2A . 0.9900 ?
C2 H2B . 0.9900 ?
C3 H3C . 0.9900 ?
C3 H3D . 0.9900 ?
C3 C4 . 1.515(7) ?
C4 H4C . 0.9900 ?
C4 H4D . 0.9900 ?
C5 H5A . 0.9900 ?
C5 H5B . 0.9900 ?
C5 C6 . 1.507(7) ?
C6 H6A . 0.9900 ?
C6 H6B . 0.9900 ?
C7 H7A . 0.9900 ?
C7 H7B . 0.9900 ?
C7 C8 . 1.503(6) ?
C8 H8A . 0.9900 ?
C8 H8B . 0.9900 ?
C8 C9 . 1.540(7) ?
C9 H9A . 0.9900 ?
C9 H9B . 0.9900 ?
C9 C10 . 1.527(7) ?
C10 H10 . 1.0000 ?
C10 C11 . 1.503(6) ?

loop_
_geom_hbond_atom_site_label_D
_geom_hbond_atom_site_label_H
_geom_hbond_atom_site_label_A
_geom_hbond_site_symmetry_A
_geom_hbond_distance_DH
_geom_hbond_distance_HA
_geom_hbond_distance_DA
_geom_hbond_angle_DHA
_geom_hbond_publ_flag
O1S H1SA I2 . 0.87 2.87 3.532(8) 134 yes
O1S H1SA O2 . 0.87 2.81 3.422(7) 129 yes
N1 H1A I1 . 0.868(14) 2.73(2) 3.535(4) 155(4) yes
N1 H1B I2 1_455 0.877(14) 2.88(3) 3.687(4) 153(5) yes
N3 H3A I2 2_646 0.883(14) 2.86(3) 3.682(4) 155(5) yes
N3 H3B I2 1_455 0.882(14) 2.95(2) 3.807(5) 165(5) yes
N4 H4A I2 . 0.879(14) 2.82(4) 3.568(4) 144(5) yes
N4 H4B I1 . 0.877(14) 3.16(4) 3.802(4) 132(4) yes
N4 H4B O2 2_656 0.877(14) 2.24(4) 2.876(5) 129(5) yes
N5 H5 O2 2_656 0.875(14) 1.905(17) 2.772(5) 170(5) yes

loop_
_geom_torsion_atom_site_label_1
_geom_torsion_atom_site_label_2
_geom_torsion_atom_site_label_3
_geom_torsion_atom_site_label_4
_geom_torsion_site_symmetry_1
_geom_torsion_site_symmetry_2
_geom_torsion_site_symmetry_3
_geom_torsion_site_symmetry_4
_geom_torsion
_geom_torsion_publ_flag
Co1 O1 C11 O2 . . . . -179.7(3) ?
Co1 O1 C11 C10 . . . . -0.8(5) ?
Co1 N1 C1 C2 . . . . -37.3(4) ?
Co1 N2 C2 C1 . . . . -22.9(4) ?
Co1 N2 C3 C4 . . . . -46.9(4) ?
Co1 N2 C6 C5 . . . . 48.5(4) ?
Co1 N3 C5 C6 . . . . 22.5(4) ?
Co1 N4 C4 C3 . . . . -19.5(4) ?
Co1 N5 C7 C8 . . . . 153.2(3) ?
Co1 N5 C10 C9 . . . . -136.1(3) ?
Co1 N5 C10 C11 . . . . -11.6(4) ?
N1 C1 C2 N2 . . . . 38.9(5) ?
N2 C3 C4 N4 . . . . 43.1(5) ?
N3 C5 C6 N2 . . . . -46.3(5) ?
N5 C7 C8 C9 . . . . -39.8(5) ?
N5 C10 C11 O1 . . . . 8.4(5) ?
N5 C10 C11 O2 . . . . -172.6(4) ?
C2 N2 C3 C4 . . . . 72.5(4) ?
C2 N2 C6 C5 . . . . -71.8(4) ?
C3 N2 C2 C1 . . . . -140.3(4) ?
C3 N2 C6 C5 . . . . 164.2(3) ?
C6 N2 C2 C1 . . . . 95.1(4) ?
C6 N2 C3 C4 . . . . -162.2(4) ?
C7 N5 C10 C9 . . . . -1.0(5) ?
C7 N5 C10 C11 . . . . 123.5(4) ?
C7 C8 C9 C10 . . . . 38.6(5) ?
C8 C9 C10 N5 . . . . -23.2(5) ?
C8 C9 C10 C11 . . . . -145.0(4) ?
C9 C10 C11 O1 . . . . 128.2(4) ?
C9 C10 C11 O2 . . . . -52.9(6) ?
C10 N5 C7 C8 . . . . 25.7(5) ?

_cod_database_fobs_code 2022160
